data_4083438
loop_
_publ_author_name
'Marquet, Nicolas'
'Kirillov, Evgueni'
'Roisnel, Thierry'
'Razavi, Abbas'
'Carpentier, Jean-Fran\,cois'

_publ_section_title
;
 Group 4 Metal Complexes of Fluorous (Di)Alkoxide-(Di)Imino Ligands:
 Synthesis, Structure, Olefin Polymerization Catalysis, and Decomposition
 Pathways
;
_journal_issue 2
_journal_name_full Organometallics
_journal_page_first 606
_journal_paper_doi 10.1021/om8009409
_journal_volume 28
_journal_year 2009
_chemical_compound_source 'synthesis as described'
_chemical_formula_moiety 'C37 H31 Cl1 F12 N2 O3 Ti1'
_chemical_formula_sum 'C37 H31 Cl F12 N2 O3 Ti'
_chemical_formula_weight 862.99
_chemical_name_systematic
;
 ?
;
_space_group_IT_number 14
_symmetry_cell_setting monoclinic
_symmetry_Int_Tables_number 14
_symmetry_space_group_name_Hall '-P 2yn'
_symmetry_space_group_name_H-M 'P 1 21/n 1'
_atom_sites_solution_hydrogens geom
_atom_sites_solution_primary direct
_atom_sites_solution_secondary difmap
_audit_conform_dict_location ftp://ftp.iucr.org/pub/cif_core.dic
_audit_conform_dict_name cif_core.dic
_audit_conform_dict_version 2.3
_audit_creation_date 2007-04-17T19:32:07-00:00
_audit_creation_method 'WinGX routine CIF_UPDATE'
_cell_angle_alpha 90
_cell_angle_beta 92.780(3)
_cell_angle_gamma 90
_cell_formula_units_Z 4
_cell_length_a 9.1162(9)
_cell_length_b 12.2176(12)
_cell_length_c 33.617(3)
_cell_measurement_reflns_used 9818
_cell_measurement_temperature 100(2)
_cell_measurement_theta_max 27.55
_cell_measurement_theta_min 2.43
_cell_measurement_wavelength 0.71073
_cell_volume 3739.8(6)
_computing_cell_refinement 'Bruker SMART, 2006'
_computing_data_collection 'Bruker SMART, 2006'
_computing_data_reduction 'Bruker SAINT, 2006'
_computing_molecular_graphics 'Ortep-3 for Windows (Farrugia, 1997)'
_computing_publication_material 'WinGX publication routines (Farrugia, 1999)'
_computing_structure_refinement 'SHELXL-97 (Sheldrick, 1997)'
_computing_structure_solution 'SIR97 (Altomare et al., 1999)'
_diffrn_ambient_temperature 100(2)
_diffrn_detector 'CCD plate'
_diffrn_measured_fraction_theta_full 0.996
_diffrn_measured_fraction_theta_max 0.996
_diffrn_measurement_device_type 'APEXII, Bruker-AXS'
_diffrn_measurement_method 'CCD rotation images, thin slices'
_diffrn_radiation_monochromator graphite
_diffrn_radiation_probe x-ray
_diffrn_radiation_type MoK\a
_diffrn_radiation_wavelength 0.71073
_diffrn_reflns_av_R_equivalents 0.0504
_diffrn_reflns_av_unetI/netI 0.0569
_diffrn_reflns_limit_h_max 5
_diffrn_reflns_limit_h_min -11
_diffrn_reflns_limit_k_max 15
_diffrn_reflns_limit_k_min -15
_diffrn_reflns_limit_l_max 43
_diffrn_reflns_limit_l_min -42
_diffrn_reflns_number 24893
_diffrn_reflns_theta_full 27.48
_diffrn_reflns_theta_max 27.48
_diffrn_reflns_theta_min 2.94
_exptl_absorpt_coefficient_mu 0.400
_exptl_absorpt_correction_T_max 0.931
_exptl_absorpt_correction_T_min 0.753
_exptl_absorpt_correction_type multi-scan
_exptl_absorpt_process_details
;
  [Sheldrick, G.M. (2002). SADABS Bruker AXS Inc., Madison, Wisconsin, USA]
;
_exptl_crystal_colour colorless
_exptl_crystal_density_diffrn 1.533
_exptl_crystal_density_method 'not measured'
_exptl_crystal_description prism
_exptl_crystal_F_000 1752
_exptl_crystal_size_max 0.55
_exptl_crystal_size_mid 0.35
_exptl_crystal_size_min 0.18
_refine_diff_density_max 0.707
_refine_diff_density_min -0.653
_refine_diff_density_rms 0.083
_refine_ls_extinction_method none
_refine_ls_goodness_of_fit_ref 1.141
_refine_ls_hydrogen_treatment constr
_refine_ls_matrix_type full
_refine_ls_number_parameters 505
_refine_ls_number_reflns 8531
_refine_ls_number_restraints 0
_refine_ls_restrained_S_all 1.141
_refine_ls_R_factor_all 0.079
_refine_ls_R_factor_gt 0.0642
_refine_ls_shift/su_max 0.001
_refine_ls_shift/su_mean 0
_refine_ls_structure_factor_coef Fsqd
_refine_ls_weighting_details 'calc w=1/[\s^2^(Fo^2^)+(0.0421P)^2^+6.6440P] where P=(Fo^2^+2Fc^2^)/3'
_refine_ls_weighting_scheme calc
_refine_ls_wR_factor_gt 0.1346
_refine_ls_wR_factor_ref 0.141
_reflns_number_gt 7106
_reflns_number_total 8531
_reflns_threshold_expression >2sigma(I)
_cod_data_source_file complex5_NM73_100K_APEX_17avril07_archive.cif
_cod_data_source_block job
_cod_original_sg_symbol_H-M 'P 21/n'
_cod_database_code 4083438

loop_
_symmetry_equiv_pos_as_xyz
'x, y, z'
'-x+1/2, y+1/2, -z+1/2'
'-x, -y, -z'
'x-1/2, -y-1/2, z-1/2'

loop_
_atom_site_label
_atom_site_type_symbol
_atom_site_fract_x
_atom_site_fract_y
_atom_site_fract_z
_atom_site_U_iso_or_equiv
_atom_site_adp_type
_atom_site_occupancy
_atom_site_calc_flag
_atom_site_refinement_flags
Ti1 Ti 0.47443(5) 0.13094(4) 0.357177(14) 0.01066(12) Uani 1 d .
Cl2 Cl 0.61950(8) 0.06395(6) 0.41124(2) 0.01968(16) Uani 1 d .
O3 O 0.5936(2) 0.25217(15) 0.35161(6) 0.0130(4) Uani 1 d .
F4 F 0.65897(19) 0.34302(14) 0.42697(5) 0.0202(4) Uani 1 d .
F5 F 0.5418(2) 0.39031(15) 0.28982(5) 0.0242(4) Uani 1 d .
O6 O 0.3195(2) 0.19036(16) 0.32491(6) 0.0140(4) Uani 1 d .
O7 O 0.5568(2) 0.04993(17) 0.32161(6) 0.0189(4) Uani 1 d .
F8 F 0.0899(2) 0.32588(15) 0.33295(6) 0.0282(4) Uani 1 d .
F9 F 0.7666(2) 0.39880(17) 0.31110(6) 0.0292(5) Uani 1 d .
F10 F 0.7065(2) 0.49705(15) 0.40021(6) 0.0290(5) Uani 1 d .
F11 F 0.2664(2) 0.00344(17) 0.27541(6) 0.0348(5) Uani 1 d .
F12 F 0.8321(2) 0.35431(18) 0.38672(6) 0.0327(5) Uani 1 d .
N13 N 0.3058(2) 0.00043(19) 0.36855(7) 0.0136(5) Uani 1 d .
F14 F -0.0347(2) 0.25189(17) 0.28419(7) 0.0357(5) Uani 1 d .
F15 F 0.1686(2) 0.33384(18) 0.27418(7) 0.0397(5) Uani 1 d .
C16 C 0.6301(3) 0.4210(2) 0.32034(9) 0.0171(6) Uani 1 d .
N17 N 0.3629(2) 0.24205(19) 0.40525(7) 0.0118(5) Uani 1 d .
C18 C 0.2808(3) 0.1959(2) 0.43691(8) 0.0154(6) Uani 1 d .
C19 C 0.1708(3) -0.0030(2) 0.35522(9) 0.0160(6) Uani 1 d .
C20 C 0.0744(3) -0.1000(2) 0.35993(9) 0.0162(6) Uani 1 d .
C21 C 0.2910(3) 0.4212(2) 0.43056(8) 0.0136(5) Uani 1 d .
F22 F 0.3012(3) 0.1551(2) 0.24545(6) 0.0447(6) Uani 1 d .
C23 C 0.5863(3) 0.3624(2) 0.35875(8) 0.0127(5) Uani 1 d .
C24 C 0.4455(3) -0.1710(3) 0.37066(11) 0.0266(7) Uani 1 d .
H24 H 0.4742 -0.1576 0.3443 0.032 Uiso 1 calc R
C25 C 0.1286(3) 0.2002(3) 0.43451(9) 0.0220(7) Uani 1 d .
H25 H 0.0785 0.2321 0.412 0.026 Uiso 1 calc R
F26 F 0.0843(3) 0.0882(2) 0.24649(7) 0.0529(7) Uani 1 d .
C27 C 0.4321(3) 0.4024(2) 0.36786(8) 0.0131(5) Uani 1 d .
H27A H 0.4376 0.4818 0.3737 0.016 Uiso 1 calc R
H27B H 0.3674 0.393 0.3436 0.016 Uiso 1 calc R
C28 C 0.3612(3) 0.3461(2) 0.40210(8) 0.0117(5) Uani 1 d .
C29 C 0.1018(3) 0.2695(3) 0.29938(10) 0.0226(7) Uani 1 d .
C30 C 0.1819(3) 0.4934(3) 0.41702(9) 0.0207(6) Uani 1 d .
H30 H 0.1529 0.4956 0.3895 0.025 Uiso 1 calc R
C31 C -0.1112(4) -0.2768(3) 0.36762(10) 0.0279(7) Uani 1 d .
H31 H -0.1741 -0.338 0.3705 0.033 Uiso 1 calc R
C32 C 0.3544(4) 0.1479(2) 0.46945(9) 0.0225(7) Uani 1 d .
H32 H 0.4585 0.1425 0.4706 0.027 Uiso 1 calc R
F33 F 0.6191(2) 0.53002(14) 0.32332(5) 0.0246(4) Uani 1 d .
C34 C 0.3575(3) -0.0968(2) 0.38966(9) 0.0177(6) Uani 1 d .
C35 C -0.0405(3) -0.0945(3) 0.38565(9) 0.0217(6) Uani 1 d .
H35 H -0.0562 -0.0295 0.4004 0.026 Uiso 1 calc R
C36 C 0.6980(3) 0.3892(2) 0.39327(9) 0.0164(6) Uani 1 d .
C37 C 0.3350(3) 0.4217(2) 0.47071(9) 0.0204(6) Uani 1 d .
H37 H 0.4108 0.3738 0.4803 0.025 Uiso 1 calc R
C38 C 0.0005(4) -0.2815(3) 0.34126(11) 0.0275(7) Uani 1 d .
H38 H 0.0131 -0.3454 0.3257 0.033 Uiso 1 calc R
C39 C 0.0939(3) 0.0912(3) 0.33419(10) 0.0210(6) Uani 1 d .
H39A H 0.0526 0.1391 0.3546 0.025 Uiso 1 calc R
H39B H 0.0103 0.0615 0.3177 0.025 Uiso 1 calc R
C40 C 0.3183(4) -0.1143(3) 0.42824(10) 0.0238(7) Uani 1 d .
H40 H 0.2592 -0.0625 0.4412 0.029 Uiso 1 calc R
C41 C 0.1863(3) 0.1622(2) 0.30750(8) 0.0150(6) Uani 1 d .
C42 C 0.2095(4) 0.1025(3) 0.26835(10) 0.0275(7) Uani 1 d .
C43 C 0.0934(3) -0.1937(3) 0.33750(10) 0.0228(7) Uani 1 d .
H43 H 0.1705 -0.1973 0.3195 0.027 Uiso 1 calc R
C44 C 0.4906(4) -0.2648(3) 0.39078(13) 0.0352(9) Uani 1 d .
H44 H 0.5494 -0.3168 0.3779 0.042 Uiso 1 calc R
C45 C 0.3660(4) -0.2086(3) 0.44800(12) 0.0345(9) Uani 1 d .
H45 H 0.3398 -0.2215 0.4746 0.041 Uiso 1 calc R
C46 C 0.6855(3) 0.0425(3) 0.29875(10) 0.0309(8) Uani 1 d .
H46 H 0.7697 0.0766 0.3144 0.037 Uiso 1 calc R
C47 C 0.1584(4) 0.5610(3) 0.48304(10) 0.0295(8) Uani 1 d .
H47 H 0.1123 0.608 0.5011 0.035 Uiso 1 calc R
C48 C 0.0499(4) 0.1575(3) 0.46526(10) 0.0333(9) Uani 1 d .
H48 H -0.0544 0.1598 0.4636 0.04 Uiso 1 calc R
C49 C 0.1222(5) 0.1117(3) 0.49813(11) 0.0411(11) Uani 1 d .
H49 H 0.068 0.0829 0.5192 0.049 Uiso 1 calc R
C50 C -0.1317(4) -0.1837(3) 0.38976(10) 0.0271(7) Uani 1 d .
H50 H -0.2085 -0.1808 0.4079 0.033 Uiso 1 calc R
C51 C 0.1153(4) 0.5621(3) 0.44356(11) 0.0279(7) Uani 1 d .
H51 H 0.0393 0.6102 0.4342 0.033 Uiso 1 calc R
C52 C 0.7195(5) -0.0758(3) 0.29237(11) 0.0424(10) Uani 1 d .
H52A H 0.7359 -0.1121 0.3182 0.064 Uiso 1 calc R
H52B H 0.808 -0.0822 0.2771 0.064 Uiso 1 calc R
H52C H 0.6368 -0.1107 0.2776 0.064 Uiso 1 calc R
C53 C 0.2745(5) 0.1079(3) 0.50033(10) 0.0347(9) Uani 1 d .
H53 H 0.3244 0.0777 0.5232 0.042 Uiso 1 calc R
C55 C 0.2689(4) 0.4914(3) 0.49659(10) 0.0266(7) Uani 1 d .
H55 H 0.2998 0.4916 0.524 0.032 Uiso 1 calc R
C57 C 0.6613(5) 0.1042(3) 0.26081(13) 0.0460(11) Uani 1 d .
H57A H 0.6401 0.181 0.2667 0.069 Uiso 1 calc R
H57B H 0.5782 0.0723 0.2453 0.069 Uiso 1 calc R
H57C H 0.7498 0.1 0.2454 0.069 Uiso 1 calc R
C58 C 0.4518(4) -0.2837(3) 0.42890(13) 0.0371(10) Uani 1 d .
H58 H 0.4837 -0.3486 0.4423 0.044 Uiso 1 calc R

loop_
_atom_site_aniso_label
_atom_site_aniso_U_11
_atom_site_aniso_U_22
_atom_site_aniso_U_33
_atom_site_aniso_U_23
_atom_site_aniso_U_13
_atom_site_aniso_U_12
Ti1 0.0053(2) 0.0094(2) 0.0173(2) -0.00160(19) 0.00106(17) -0.00159(18)
Cl2 0.0132(3) 0.0148(3) 0.0303(4) 0.0053(3) -0.0060(3) -0.0005(3)
O3 0.0073(9) 0.0118(10) 0.0199(10) -0.0010(8) 0.0011(7) -0.0014(7)
F4 0.0213(9) 0.0195(9) 0.0192(8) 0.0039(7) -0.0056(7) -0.0065(7)
F5 0.0277(10) 0.0284(10) 0.0167(8) 0.0001(7) 0.0007(7) -0.0054(8)
O6 0.0075(9) 0.0149(10) 0.0195(10) 0.0010(8) -0.0021(7) -0.0031(8)
O7 0.0081(9) 0.0184(11) 0.0308(12) -0.0065(9) 0.0064(8) -0.0001(8)
F8 0.0184(9) 0.0178(9) 0.0482(12) -0.0024(9) -0.0007(8) 0.0039(7)
F9 0.0159(9) 0.0378(12) 0.0350(11) 0.0134(9) 0.0131(8) 0.0030(8)
F10 0.0400(12) 0.0152(9) 0.0310(10) -0.0010(8) -0.0076(9) -0.0150(8)
F11 0.0332(12) 0.0340(12) 0.0371(11) -0.0173(9) -0.0015(9) 0.0046(9)
F12 0.0095(9) 0.0534(14) 0.0349(11) -0.0083(10) -0.0027(7) -0.0017(9)
N13 0.0081(11) 0.0102(11) 0.0225(12) -0.0013(9) 0.0019(9) -0.0017(9)
F14 0.0140(9) 0.0352(12) 0.0560(13) 0.0062(10) -0.0170(9) 0.0037(8)
F15 0.0311(12) 0.0361(12) 0.0520(13) 0.0252(10) 0.0025(10) 0.0012(9)
C16 0.0128(14) 0.0167(15) 0.0221(15) 0.0000(12) 0.0045(11) -0.0013(11)
N17 0.0081(11) 0.0132(12) 0.0140(11) -0.0005(9) -0.0004(8) -0.0018(9)
C18 0.0198(15) 0.0106(13) 0.0162(13) -0.0029(11) 0.0047(11) -0.0050(11)
C19 0.0104(13) 0.0145(14) 0.0236(15) -0.0026(12) 0.0046(11) -0.0028(11)
C20 0.0099(13) 0.0155(14) 0.0229(15) 0.0005(11) -0.0016(11) -0.0050(11)
C21 0.0095(13) 0.0092(13) 0.0225(14) 0.0001(11) 0.0039(10) -0.0040(10)
F22 0.0514(15) 0.0612(16) 0.0223(10) 0.0003(10) 0.0112(10) -0.0020(12)
C23 0.0089(12) 0.0093(13) 0.0199(14) 0.0002(11) 0.0017(10) -0.0032(10)
C24 0.0142(15) 0.0134(15) 0.052(2) -0.0026(14) 0.0035(14) -0.0027(12)
C25 0.0200(16) 0.0257(17) 0.0207(15) -0.0042(13) 0.0056(12) -0.0101(13)
F26 0.0363(13) 0.0683(17) 0.0512(14) -0.0285(13) -0.0285(11) 0.0040(12)
C27 0.0096(13) 0.0117(13) 0.0183(13) 0.0017(11) 0.0030(10) 0.0001(10)
C28 0.0038(11) 0.0134(14) 0.0178(13) 0.0012(11) -0.0008(10) -0.0004(10)
C29 0.0120(14) 0.0237(17) 0.0316(17) 0.0041(13) -0.0052(12) -0.0028(12)
C30 0.0177(15) 0.0189(16) 0.0254(15) 0.0016(12) 0.0019(12) 0.0016(12)
C31 0.0188(16) 0.0244(18) 0.0397(19) 0.0086(15) -0.0078(14) -0.0116(13)
C32 0.0347(18) 0.0122(15) 0.0204(15) -0.0005(12) 0.0003(13) -0.0037(13)
F33 0.0316(11) 0.0149(9) 0.0278(10) 0.0064(7) 0.0051(8) -0.0046(8)
C34 0.0100(13) 0.0082(13) 0.0344(17) -0.0002(12) -0.0054(12) -0.0046(10)
C35 0.0157(15) 0.0250(17) 0.0246(15) -0.0015(13) 0.0027(12) -0.0071(12)
C36 0.0108(13) 0.0171(15) 0.0215(14) -0.0012(11) 0.0023(11) -0.0037(11)
C37 0.0215(16) 0.0167(15) 0.0229(15) -0.0037(12) 0.0001(12) -0.0034(12)
C38 0.0229(17) 0.0179(16) 0.041(2) -0.0041(14) -0.0036(14) -0.0062(13)
C39 0.0078(13) 0.0197(15) 0.0356(17) 0.0035(13) 0.0014(12) -0.0012(11)
C40 0.0208(16) 0.0164(15) 0.0336(17) 0.0003(13) -0.0061(13) -0.0077(12)
C41 0.0067(12) 0.0164(14) 0.0212(14) 0.0004(11) -0.0054(10) -0.0022(10)
C42 0.0226(17) 0.035(2) 0.0242(16) -0.0054(14) -0.0101(13) -0.0002(14)
C43 0.0166(15) 0.0207(16) 0.0310(17) -0.0025(13) 0.0013(12) -0.0028(12)
C44 0.0148(16) 0.0122(16) 0.078(3) -0.0001(17) -0.0017(17) -0.0011(12)
C45 0.032(2) 0.0265(19) 0.043(2) 0.0111(16) -0.0157(16) -0.0148(16)
C46 0.0070(14) 0.054(2) 0.0321(18) -0.0202(17) 0.0036(12) 0.0008(14)
C47 0.0308(19) 0.0228(17) 0.0364(19) -0.0109(15) 0.0170(15) -0.0030(14)
C48 0.0296(19) 0.039(2) 0.0331(19) -0.0086(16) 0.0152(15) -0.0229(16)
C49 0.064(3) 0.033(2) 0.0290(19) -0.0048(16) 0.0241(19) -0.029(2)
C50 0.0166(16) 0.037(2) 0.0281(17) 0.0037(15) 0.0017(13) -0.0134(14)
C51 0.0203(16) 0.0226(17) 0.041(2) -0.0059(15) 0.0061(14) 0.0024(13)
C52 0.048(2) 0.050(2) 0.0295(19) 0.0006(17) 0.0087(17) 0.035(2)
C53 0.061(3) 0.0214(18) 0.0216(16) 0.0026(13) 0.0048(16) -0.0137(17)
C55 0.0348(19) 0.0228(17) 0.0226(16) -0.0078(13) 0.0043(14) -0.0025(14)
C57 0.057(3) 0.032(2) 0.052(2) -0.0042(18) 0.033(2) -0.0019(19)
C58 0.0262(19) 0.0154(17) 0.067(3) 0.0160(17) -0.0208(18) -0.0057(14)

loop_
_atom_type_symbol
_atom_type_description
_atom_type_scat_dispersion_real
_atom_type_scat_dispersion_imag
_atom_type_scat_source
C C 0.0033 0.0016 'International Tables Vol C Tables 4.2.6.8 and 6.1.1.4'
H H 0 0 'International Tables Vol C Tables 4.2.6.8 and 6.1.1.4'
N N 0.0061 0.0033 'International Tables Vol C Tables 4.2.6.8 and 6.1.1.4'
F F 0.0171 0.0103 'International Tables Vol C Tables 4.2.6.8 and 6.1.1.4'
Cl Cl 0.1484 0.1585 'International Tables Vol C Tables 4.2.6.8 and 6.1.1.4'
Ti Ti 0.2776 0.4457 'International Tables Vol C Tables 4.2.6.8 and 6.1.1.4'
O O 0.0106 0.006 'International Tables Vol C Tables 4.2.6.8 and 6.1.1.4'

loop_
_geom_angle_atom_site_label_1
_geom_angle_atom_site_label_2
_geom_angle_atom_site_label_3
_geom_angle
O7 Ti1 O3 96.31(9)
O7 Ti1 O6 99.16(9)
O3 Ti1 O6 93.49(8)
O7 Ti1 N13 91.99(9)
O3 Ti1 N13 171.32(9)
O6 Ti1 N13 82.65(9)
O7 Ti1 Cl2 95.03(8)
O3 Ti1 Cl2 92.62(6)
O6 Ti1 Cl2 163.82(7)
N13 Ti1 Cl2 89.17(7)
O7 Ti1 N17 179.61(10)
O3 Ti1 N17 83.36(8)
O6 Ti1 N17 80.67(8)
N13 Ti1 N17 88.34(8)
Cl2 Ti1 N17 85.18(6)
C23 O3 Ti1 137.28(17)
C41 O6 Ti1 140.83(18)
C46 O7 Ti1 142.2(2)
C19 N13 C34 115.2(2)
C19 N13 Ti1 127.6(2)
C34 N13 Ti1 116.91(17)
F9 C16 F5 107.6(2)
F9 C16 F33 107.2(2)
F5 C16 F33 107.1(2)
F9 C16 C23 112.6(2)
F5 C16 C23 110.0(2)
F33 C16 C23 112.0(2)
C28 N17 C18 116.4(2)
C28 N17 Ti1 121.12(18)
C18 N17 Ti1 122.16(17)
C32 C18 C25 120.4(3)
C32 C18 N17 119.9(3)
C25 C18 N17 119.7(3)
N13 C19 C20 123.2(3)
N13 C19 C39 123.6(3)
C20 C19 C39 113.2(2)
C43 C20 C35 119.7(3)
C43 C20 C19 120.6(3)
C35 C20 C19 119.6(3)
C37 C21 C30 118.9(3)
C37 C21 C28 120.9(3)
C30 C21 C28 120.2(3)
O3 C23 C27 113.6(2)
O3 C23 C36 107.7(2)
C27 C23 C36 111.1(2)
O3 C23 C16 107.0(2)
C27 C23 C16 107.2(2)
C36 C23 C16 110.0(2)
C44 C24 C34 118.8(3)
C44 C24 H24 120.6
C34 C24 H24 120.6
C18 C25 C48 119.6(3)
C18 C25 H25 120.2
C48 C25 H25 120.2
C28 C27 C23 115.9(2)
C28 C27 H27A 108.3
C23 C27 H27A 108.3
C28 C27 H27B 108.3
C23 C27 H27B 108.3
H27A C27 H27B 107.4
N17 C28 C21 124.3(2)
N17 C28 C27 120.8(2)
C21 C28 C27 114.9(2)
F15 C29 F8 107.1(3)
F15 C29 F14 107.4(3)
F8 C29 F14 107.1(3)
F15 C29 C41 112.2(3)
F8 C29 C41 110.6(2)
F14 C29 C41 112.3(3)
C51 C30 C21 120.2(3)
C51 C30 H30 119.9
C21 C30 H30 119.9
C50 C31 C38 120.3(3)
C50 C31 H31 119.9
C38 C31 H31 119.9
C18 C32 C53 119.3(3)
C18 C32 H32 120.4
C53 C32 H32 120.4
C40 C34 C24 120.9(3)
C40 C34 N13 119.6(3)
C24 C34 N13 119.4(3)
C50 C35 C20 119.9(3)
C50 C35 H35 120.1
C20 C35 H35 120.1
F12 C36 F4 107.0(2)
F12 C36 F10 107.5(2)
F4 C36 F10 106.5(2)
F12 C36 C23 112.9(2)
F4 C36 C23 110.9(2)
F10 C36 C23 111.7(2)
C55 C37 C21 120.1(3)
C55 C37 H37 119.9
C21 C37 H37 119.9
C43 C38 C31 120.1(3)
C43 C38 H38 119.9
C31 C38 H38 119.9
C19 C39 C41 116.8(2)
C19 C39 H39A 108.1
C41 C39 H39A 108.1
C19 C39 H39B 108.1
C41 C39 H39B 108.1
H39A C39 H39B 107.3
C34 C40 C45 119.3(3)
C34 C40 H40 120.4
C45 C40 H40 120.4
O6 C41 C42 109.4(2)
O6 C41 C39 113.3(2)
C42 C41 C39 109.8(3)
O6 C41 C29 106.7(2)
C42 C41 C29 110.1(2)
C39 C41 C29 107.6(2)
F22 C42 F11 107.0(3)
F22 C42 F26 106.8(3)
F11 C42 F26 107.0(3)
F22 C42 C41 112.7(3)
F11 C42 C41 110.4(3)
F26 C42 C41 112.6(3)
C38 C43 C20 120.0(3)
C38 C43 H43 120
C20 C43 H43 120
C58 C44 C24 121.0(3)
C58 C44 H44 119.5
C24 C44 H44 119.5
C58 C45 C40 119.9(4)
C58 C45 H45 120
C40 C45 H45 120
O7 C46 C57 109.6(3)
O7 C46 C52 108.5(3)
C57 C46 C52 112.9(3)
O7 C46 H46 108.6
C57 C46 H46 108.6
C52 C46 H46 108.6
C51 C47 C55 119.9(3)
C51 C47 H47 120
C55 C47 H47 120
C49 C48 C25 120.4(3)
C49 C48 H48 119.8
C25 C48 H48 119.8
C48 C49 C53 119.6(3)
C48 C49 H49 120.2
C53 C49 H49 120.2
C31 C50 C35 120.0(3)
C31 C50 H50 120
C35 C50 H50 120
C47 C51 C30 120.3(3)
C47 C51 H51 119.9
C30 C51 H51 119.9
C46 C52 H52A 109.5
C46 C52 H52B 109.5
H52A C52 H52B 109.5
C46 C52 H52C 109.5
H52A C52 H52C 109.5
H52B C52 H52C 109.5
C32 C53 C49 120.6(4)
C32 C53 H53 119.7
C49 C53 H53 119.7
C37 C55 C47 120.5(3)
C37 C55 H55 119.7
C47 C55 H55 119.7
C46 C57 H57A 109.5
C46 C57 H57B 109.5
H57A C57 H57B 109.5
C46 C57 H57C 109.5
H57A C57 H57C 109.5
H57B C57 H57C 109.5
C44 C58 C45 120.0(3)
C44 C58 H58 120
C45 C58 H58 120

loop_
_geom_bond_atom_site_label_1
_geom_bond_atom_site_label_2
_geom_bond_distance
Ti1 O7 1.749(2)
Ti1 O3 1.8519(19)
Ti1 O6 1.884(2)
Ti1 N13 2.260(2)
Ti1 Cl2 2.3428(9)
Ti1 N17 2.376(2)
O3 C23 1.370(3)
F4 C36 1.330(3)
F5 C16 1.328(3)
O6 C41 1.366(3)
O7 C46 1.436(3)
F8 C29 1.331(4)
F9 C16 1.325(3)
F10 C36 1.340(3)
F11 C42 1.333(4)
F12 C36 1.323(3)
N13 C19 1.289(4)
N13 C34 1.451(4)
F14 C29 1.340(3)
F15 C29 1.326(4)
C16 F33 1.339(3)
C16 C23 1.546(4)
N17 C28 1.275(4)
N17 C18 1.445(3)
C18 C32 1.385(4)
C18 C25 1.387(4)
C19 C20 1.489(4)
C19 C39 1.507(4)
C20 C43 1.386(4)
C20 C35 1.392(4)
C21 C37 1.389(4)
C21 C30 1.390(4)
C21 C28 1.492(4)
F22 C42 1.329(4)
C23 C27 1.533(4)
C23 C36 1.541(4)
C24 C44 1.383(5)
C24 C34 1.386(4)
C24 H24 0.95
C25 C48 1.388(4)
C25 H25 0.95
F26 C42 1.339(4)
C27 C28 1.513(4)
C27 H27A 0.99
C27 H27B 0.99
C29 C41 1.539(4)
C30 C51 1.387(4)
C30 H30 0.95
C31 C50 1.377(5)
C31 C38 1.383(5)
C31 H31 0.95
C32 C53 1.386(5)
C32 H32 0.95
C34 C40 1.379(5)
C35 C50 1.382(4)
C35 H35 0.95
C37 C55 1.377(4)
C37 H37 0.95
C38 C43 1.376(4)
C38 H38 0.95
C39 C41 1.529(4)
C39 H39A 0.99
C39 H39B 0.99
C40 C45 1.389(5)
C40 H40 0.95
C41 C42 1.528(4)
C43 H43 0.95
C44 C58 1.366(6)
C44 H44 0.95
C45 C58 1.384(6)
C45 H45 0.95
C46 C57 1.489(6)
C46 C52 1.496(5)
C46 H46 1
C47 C51 1.366(5)
C47 C55 1.378(5)
C47 H47 0.95
C48 C49 1.377(6)
C48 H48 0.95
C49 C53 1.387(6)
C49 H49 0.95
C50 H50 0.95
C51 H51 0.95
C52 H52A 0.98
C52 H52B 0.98
C52 H52C 0.98
C53 H53 0.95
C55 H55 0.95
C57 H57A 0.98
C57 H57B 0.98
C57 H57C 0.98
C58 H58 0.95

loop_
_geom_torsion_atom_site_label_1
_geom_torsion_atom_site_label_2
_geom_torsion_atom_site_label_3
_geom_torsion_atom_site_label_4
_geom_torsion
O7 Ti1 O3 C23 157.1(3)
O6 Ti1 O3 C23 57.5(3)
Cl2 Ti1 O3 C23 -107.5(3)
N17 Ti1 O3 C23 -22.7(3)
O7 Ti1 O6 C41 75.4(3)
O3 Ti1 O6 C41 172.4(3)
N13 Ti1 O6 C41 -15.4(3)
Cl2 Ti1 O6 C41 -75.6(4)
N17 Ti1 O6 C41 -104.9(3)
O3 Ti1 O7 C46 14.7(4)
O6 Ti1 O7 C46 109.3(3)
N13 Ti1 O7 C46 -167.9(3)
Cl2 Ti1 O7 C46 -78.5(3)
O7 Ti1 N13 C19 -101.4(2)
O6 Ti1 N13 C19 -2.4(2)
Cl2 Ti1 N13 C19 163.6(2)
N17 Ti1 N13 C19 78.4(2)
O7 Ti1 N13 C34 71.4(2)
O6 Ti1 N13 C34 170.4(2)
Cl2 Ti1 N13 C34 -23.64(19)
N17 Ti1 N13 C34 -108.8(2)
O3 Ti1 N17 C28 29.4(2)
O6 Ti1 N17 C28 -65.2(2)
N13 Ti1 N17 C28 -148.1(2)
Cl2 Ti1 N17 C28 122.6(2)
O3 Ti1 N17 C18 -157.2(2)
O6 Ti1 N17 C18 108.1(2)
N13 Ti1 N17 C18 25.3(2)
Cl2 Ti1 N17 C18 -64.0(2)
C28 N17 C18 C32 -110.3(3)
Ti1 N17 C18 C32 76.1(3)
C28 N17 C18 C25 69.6(3)
Ti1 N17 C18 C25 -104.0(3)
C34 N13 C19 C20 -1.5(4)
Ti1 N13 C19 C20 171.4(2)
C34 N13 C19 C39 177.1(3)
Ti1 N13 C19 C39 -10.0(4)
N13 C19 C20 C43 -73.4(4)
C39 C19 C20 C43 107.9(3)
N13 C19 C20 C35 109.8(3)
C39 C19 C20 C35 -68.9(4)
Ti1 O3 C23 C27 -11.8(4)
Ti1 O3 C23 C36 111.8(2)
Ti1 O3 C23 C16 -130.0(2)
F9 C16 C23 O3 -62.4(3)
F5 C16 C23 O3 57.6(3)
F33 C16 C23 O3 176.7(2)
F9 C16 C23 C27 175.4(2)
F5 C16 C23 C27 -64.6(3)
F33 C16 C23 C27 54.4(3)
F9 C16 C23 C36 54.4(3)
F5 C16 C23 C36 174.4(2)
F33 C16 C23 C36 -66.6(3)
C32 C18 C25 C48 1.0(5)
N17 C18 C25 C48 -178.9(3)
O3 C23 C27 C28 55.8(3)
C36 C23 C27 C28 -65.9(3)
C16 C23 C27 C28 173.8(2)
C18 N17 C28 C21 5.1(4)
Ti1 N17 C28 C21 178.79(19)
C18 N17 C28 C27 -174.6(2)
Ti1 N17 C28 C27 -0.8(3)
C37 C21 C28 N17 58.8(4)
C30 C21 C28 N17 -122.3(3)
C37 C21 C28 C27 -121.6(3)
C30 C21 C28 C27 57.3(3)
C23 C27 C28 N17 -46.4(4)
C23 C27 C28 C21 133.9(3)
C37 C21 C30 C51 -2.0(4)
C28 C21 C30 C51 179.1(3)
C25 C18 C32 C53 -2.5(4)
N17 C18 C32 C53 177.5(3)
C44 C24 C34 C40 1.6(5)
C44 C24 C34 N13 -178.2(3)
C19 N13 C34 C40 -77.2(3)
Ti1 N13 C34 C40 109.2(3)
C19 N13 C34 C24 102.7(3)
Ti1 N13 C34 C24 -71.0(3)
C43 C20 C35 C50 2.3(5)
C19 C20 C35 C50 179.1(3)
O3 C23 C36 F12 53.9(3)
C27 C23 C36 F12 179.0(2)
C16 C23 C36 F12 -62.4(3)
O3 C23 C36 F4 -66.2(3)
C27 C23 C36 F4 58.9(3)
C16 C23 C36 F4 177.5(2)
O3 C23 C36 F10 175.1(2)
C27 C23 C36 F10 -59.8(3)
C16 C23 C36 F10 58.8(3)
C30 C21 C37 C55 1.2(4)
C28 C21 C37 C55 -179.9(3)
C50 C31 C38 C43 1.1(5)
N13 C19 C39 C41 35.2(4)
C20 C19 C39 C41 -146.1(3)
C24 C34 C40 C45 -1.0(5)
N13 C34 C40 C45 178.8(3)
Ti1 O6 C41 C42 -82.6(3)
Ti1 O6 C41 C39 40.2(4)
Ti1 O6 C41 C29 158.4(2)
C19 C39 C41 O6 -45.9(4)
C19 C39 C41 C42 76.6(3)
C19 C39 C41 C29 -163.6(3)
F15 C29 C41 O6 62.4(3)
F8 C29 C41 O6 -57.1(3)
F14 C29 C41 O6 -176.6(2)
F15 C29 C41 C42 -56.2(3)
F8 C29 C41 C42 -175.7(2)
F14 C29 C41 C42 64.8(3)
F15 C29 C41 C39 -175.7(3)
F8 C29 C41 C39 64.8(3)
F14 C29 C41 C39 -54.7(3)
O6 C41 C42 F22 -48.9(3)
C39 C41 C42 F22 -173.7(3)
C29 C41 C42 F22 68.1(3)
O6 C41 C42 F11 70.7(3)
C39 C41 C42 F11 -54.2(3)
C29 C41 C42 F11 -172.4(2)
O6 C41 C42 F26 -169.7(3)
C39 C41 C42 F26 65.4(4)
C29 C41 C42 F26 -52.8(4)
C31 C38 C43 C20 -0.5(5)
C35 C20 C43 C38 -1.2(5)
C19 C20 C43 C38 -178.0(3)
C34 C24 C44 C58 -1.1(5)
C34 C40 C45 C58 -0.1(5)
Ti1 O7 C46 C57 -88.4(4)
Ti1 O7 C46 C52 147.9(3)
C18 C25 C48 C49 0.4(5)
C25 C48 C49 C53 -0.3(5)
C38 C31 C50 C35 0.1(5)
C20 C35 C50 C31 -1.7(5)
C55 C47 C51 C30 0.2(5)
C21 C30 C51 C47 1.3(5)
C18 C32 C53 C49 2.6(5)
C48 C49 C53 C32 -1.2(5)
C21 C37 C55 C47 0.3(5)
C51 C47 C55 C37 -1.0(5)
C24 C44 C58 C45 0.0(5)
C40 C45 C58 C44 0.6(5)
